data_7114820
loop_
_publ_author_name
'Sun, Hao-Ling'
'Ma, Bao-Qing'
'Gao, Song'
'Su, Gang'

_publ_section_title
;
 Pyrazine dioxide bridged two-dimensional antiferromagnets
 [M(NCS)2(pzdo)2] (M = Mn, Co; pzdo = pyrazine dioxide)Electronic
 supplementary information (ESI) available: Fig. S1: two types of
 coordination mode for pzdo. Fig. S2: perspective view of compound 2 along
 the [010] direction. See http://www.rsc.org/suppdata/cc/b1/b107334f/
;
_journal_issue 24
_journal_name_full 'Chemical Communications'
_journal_page_first 2586
_journal_paper_doi 10.1039/b107334f
_journal_year 2001
_chemical_formula_sum 'C10 H8 Co N6 O4 S2'
_chemical_formula_weight 399.27
_chemical_name_systematic
; 
? 
;
_space_group_IT_number 2
_symmetry_cell_setting triclinic
_symmetry_space_group_name_Hall '-P 1'
_symmetry_space_group_name_H-M 'P -1'
_atom_sites_solution_hydrogens geom
_atom_sites_solution_primary direct
_atom_sites_solution_secondary difmap
_audit_creation_method SHELXL-97
_cell_angle_alpha 82.49(3)
_cell_angle_beta 67.26(3)
_cell_angle_gamma 74.06(3)
_cell_formula_units_Z 1
_cell_length_a 6.8922(14)
_cell_length_b 7.1528(14)
_cell_length_c 8.1074(16)
_cell_measurement_temperature 293(2)
_cell_volume 354.31(15)
_computing_cell_refinement 'HKL Scalepack (Otwinowski & Minor, 1997)'
_computing_data_collection 'KappaCCD (Nonius B. V., 1998)'
_computing_data_reduction 'HKL Denzo (Otwinowski & Minor, 1997) & maXus (Mackay et al., 1998)'
_computing_molecular_graphics 'Bruker SHELXTL V5.1 (Sheldrick, 1998)'
_computing_publication_material 'SHELXL-97 (Sheldrick, 1997)'
_computing_structure_refinement 'SHELXL-97 (Sheldrick, 1997)'
_computing_structure_solution 'SHELXS-97 (Sheldrick, 1990)'
_diffrn_ambient_temperature 293(2)
_diffrn_measured_fraction_theta_full 0.993
_diffrn_measured_fraction_theta_max 0.993
_diffrn_measurement_device_type 'NONIUS KappaCCD'
_diffrn_measurement_method CCD
_diffrn_radiation_monochromator graphite
_diffrn_radiation_source 'fine-focus sealed tube'
_diffrn_radiation_type MoK\a
_diffrn_radiation_wavelength 0.71073
_diffrn_reflns_av_R_equivalents 0.0400
_diffrn_reflns_av_sigmaI/netI 0.0409
_diffrn_reflns_limit_h_max 9
_diffrn_reflns_limit_h_min -9
_diffrn_reflns_limit_k_max 9
_diffrn_reflns_limit_k_min -9
_diffrn_reflns_limit_l_max 10
_diffrn_reflns_limit_l_min -10
_diffrn_reflns_number 7110
_diffrn_reflns_theta_full 27.81
_diffrn_reflns_theta_max 27.81
_diffrn_reflns_theta_min 3.42
_exptl_absorpt_coefficient_mu 1.536
_exptl_crystal_colour red
_exptl_crystal_density_diffrn 1.871
_exptl_crystal_density_method 'not measured'
_exptl_crystal_description prismatic
_exptl_crystal_F_000 201
_refine_diff_density_max 0.304
_refine_diff_density_min -0.409
_refine_diff_density_rms 0.067
_refine_ls_extinction_coef 0.049(6)
_refine_ls_extinction_expression Fc^*^=kFc[1+0.001xFc^2^\l^3^/sin(2\q)]^-1/4^
_refine_ls_extinction_method SHELXL
_refine_ls_goodness_of_fit_ref 0.999
_refine_ls_hydrogen_treatment mixed
_refine_ls_matrix_type full
_refine_ls_number_parameters 107
_refine_ls_number_reflns 1664
_refine_ls_number_restraints 0
_refine_ls_restrained_S_all 0.999
_refine_ls_R_factor_all 0.0417
_refine_ls_R_factor_gt 0.0306
_refine_ls_shift/su_max 0.004
_refine_ls_shift/su_mean 0.001
_refine_ls_structure_factor_coef Fsqd
_refine_ls_weighting_details 'calc w=1/[\s^2^(Fo^2^)+(0.0370P)^2^+0.1374P] where P=(Fo^2^+2Fc^2^)/3'
_refine_ls_weighting_scheme calc
_refine_ls_wR_factor_gt 0.0722
_refine_ls_wR_factor_ref 0.0763
_reflns_number_gt 1406
_reflns_number_total 1664
_reflns_threshold_expression >2sigma(I)
_cod_data_source_file b107334f.txt
_cod_data_source_block 2-Copzdo
_cod_original_cell_volume 354.31(12)
_cod_original_sg_symbol_H-M P-1
_cod_database_code 7114820

loop_
_symmetry_equiv_pos_as_xyz
'x, y, z'
'-x, -y, -z'

loop_
_atom_site_label
_atom_site_type_symbol
_atom_site_fract_x
_atom_site_fract_y
_atom_site_fract_z
_atom_site_U_iso_or_equiv
_atom_site_adp_type
_atom_site_occupancy
_atom_site_symmetry_multiplicity
_atom_site_calc_flag
_atom_site_refinement_flags
Co1 Co 0.0000 0.0000 0.0000 0.02286(15) Uani 1 2 d S
S1 S 0.28415(10) 0.40832(10) -0.50028(9) 0.0466(2) Uani 1 1 d .
O1 O 0.0294(2) 0.1693(2) 0.17979(17) 0.0289(3) Uani 1 1 d .
O2 O 0.3394(2) -0.1276(2) -0.0775(2) 0.0342(4) Uani 1 1 d .
N1 N 0.0149(3) 0.0877(2) 0.3384(2) 0.0229(4) Uani 1 1 d .
N2 N 0.4163(3) -0.3116(2) -0.0390(2) 0.0251(4) Uani 1 1 d .
N3 N 0.0770(3) 0.2155(3) -0.1876(2) 0.0325(4) Uani 1 1 d .
C1 C -0.1811(3) 0.0900(3) 0.4657(3) 0.0274(4) Uani 1 1 d .
H1 H -0.3063 0.1523 0.4434 0.033 Uiso 1 1 calc R
C2 C 0.1960(3) -0.0001(3) 0.3713(3) 0.0263(4) Uani 1 1 d .
H2 H 0.3314 0.0001 0.2834 0.032 Uiso 1 1 calc R
C3 C 0.5743(3) -0.3561(3) 0.0292(3) 0.0277(4) Uani 1 1 d .
H3 H 0.6263 -0.2576 0.0495 0.033 Uiso 1 1 calc R
C4 C 0.3419(3) -0.4547(3) -0.0685(3) 0.0289(5) Uani 1 1 d .
H4 H 0.2333 -0.4247 -0.1158 0.035 Uiso 1 1 calc R
C5 C 0.1616(3) 0.2970(3) -0.3183(3) 0.0266(4) Uani 1 1 d .

loop_
_atom_site_aniso_label
_atom_site_aniso_U_11
_atom_site_aniso_U_22
_atom_site_aniso_U_33
_atom_site_aniso_U_23
_atom_site_aniso_U_13
_atom_site_aniso_U_12
Co1 0.0275(2) 0.0229(2) 0.0193(2) 0.00252(14) -0.01207(16) -0.00442(15)
S1 0.0420(4) 0.0419(4) 0.0446(4) 0.0110(3) -0.0034(3) -0.0167(3)
O1 0.0415(9) 0.0301(8) 0.0201(7) 0.0051(6) -0.0168(6) -0.0110(7)
O2 0.0283(8) 0.0215(8) 0.0503(9) 0.0054(7) -0.0168(7) -0.0017(6)
N1 0.0313(9) 0.0210(8) 0.0197(8) -0.0001(6) -0.0132(7) -0.0060(7)
N2 0.0222(8) 0.0213(9) 0.0277(9) 0.0007(7) -0.0081(7) -0.0015(7)
N3 0.0442(11) 0.0282(10) 0.0268(9) 0.0034(7) -0.0165(8) -0.0083(8)
C1 0.0262(10) 0.0306(11) 0.0275(10) 0.0006(8) -0.0145(9) -0.0041(8)
C2 0.0260(10) 0.0282(11) 0.0232(10) -0.0006(8) -0.0090(8) -0.0044(8)
C3 0.0244(10) 0.0265(11) 0.0333(11) -0.0034(8) -0.0114(9) -0.0057(8)
C4 0.0268(10) 0.0292(11) 0.0336(11) -0.0010(9) -0.0159(9) -0.0042(9)
C5 0.0271(10) 0.0240(10) 0.0321(11) -0.0023(8) -0.0154(9) -0.0042(8)

loop_
_atom_type_symbol
_atom_type_description
_atom_type_scat_dispersion_real
_atom_type_scat_dispersion_imag
_atom_type_scat_source
C C 0.0033 0.0016 'International Tables Vol C Tables 4.2.6.8 and 6.1.1.4'
H H 0.0000 0.0000 'International Tables Vol C Tables 4.2.6.8 and 6.1.1.4'
N N 0.0061 0.0033 'International Tables Vol C Tables 4.2.6.8 and 6.1.1.4'
O O 0.0106 0.0060 'International Tables Vol C Tables 4.2.6.8 and 6.1.1.4'
S S 0.1246 0.1234 'International Tables Vol C Tables 4.2.6.8 and 6.1.1.4'
Co Co 0.3494 0.9721 'International Tables Vol C Tables 4.2.6.8 and 6.1.1.4'

loop_
_geom_angle_atom_site_label_1
_geom_angle_atom_site_label_2
_geom_angle_atom_site_label_3
_geom_angle
_geom_angle_site_symmetry_1
_geom_angle_site_symmetry_3
N3 Co1 N3 180.00(9) 2 .
N3 Co1 O1 86.64(6) 2 2
N3 Co1 O1 93.36(6) . 2
N3 Co1 O1 93.36(6) 2 .
N3 Co1 O1 86.64(6) . .
O1 Co1 O1 180.00(7) 2 .
N3 Co1 O2 87.40(8) 2 2
N3 Co1 O2 92.60(8) . 2
O1 Co1 O2 87.76(7) 2 2
O1 Co1 O2 92.24(7) . 2
N3 Co1 O2 92.60(8) 2 .
N3 Co1 O2 87.40(8) . .
O1 Co1 O2 92.24(7) 2 .
O1 Co1 O2 87.76(7) . .
O2 Co1 O2 180.00(4) 2 .
N1 O1 Co1 115.92(11) . .
N2 O2 Co1 121.98(12) . .
O1 N1 C2 119.96(17) . .
O1 N1 C1 119.84(16) . .
C2 N1 C1 120.18(17) . .
O2 N2 C4 121.30(17) . .
O2 N2 C3 119.01(17) . .
C4 N2 C3 119.69(17) . .
C5 N3 Co1 162.14(17) . .
N1 C1 C2 119.79(19) . 2_556
N1 C2 C1 120.02(19) . 2_556
N2 C3 C4 120.19(19) . 2_645
N2 C3 C4 92.13(11) . 2_556
C4 C3 C4 115.12(13) 2_645 2_556
N2 C4 C3 120.12(19) . 2_645
N2 C4 C3 62.24(11) . 2_556
C3 C4 C3 115.12(13) 2_645 2_556
N3 C5 S1 178.9(2) . .

loop_
_geom_bond_atom_site_label_1
_geom_bond_atom_site_label_2
_geom_bond_distance
_geom_bond_site_symmetry_2
Co1 N3 2.0450(19) 2
Co1 N3 2.0450(19) .
Co1 O1 2.1114(15) 2
Co1 O1 2.1114(15) .
Co1 O2 2.1309(16) 2
Co1 O2 2.1309(16) .
S1 C5 1.619(2) .
O1 N1 1.319(2) .
O2 N2 1.322(2) .
N1 C2 1.344(3) .
N1 C1 1.344(3) .
N2 C4 1.348(3) .
N2 C3 1.350(3) .
N3 C5 1.163(3) .
C1 C2 1.371(3) 2_556
C2 C1 1.371(3) 2_556
C3 C4 1.367(3) 2_645
C3 C4 9.800(5) 2_556
C4 C3 1.367(3) 2_645
C4 C3 9.800(5) 2_556
